data_2200756
loop_
_publ_author_name
'Okabe, Nobuo'
'Kyoyama, Hasuyo'

_publ_section_title
;
 2,3-Dihydroxybenzoic acid
;
_journal_issue 12
_journal_name_full 'Acta Crystallographica Section E'
_journal_page_first o1224
_journal_page_last o1226
_journal_paper_doi 10.1107/S1600536801018682
_journal_volume 57
_journal_year 2001
_chemical_formula_iupac 'C7 H6 O4'
_chemical_formula_moiety 'C7 H6 O4'
_chemical_formula_sum 'C7 H6 O4'
_chemical_formula_weight 154.12
_space_group_IT_number 2
_symmetry_cell_setting triclinic
_symmetry_space_group_name_Hall '-P 1'
_symmetry_space_group_name_H-M 'P -1'
_cell_angle_alpha 110.290(10)
_cell_angle_beta 113.750(10)
_cell_angle_gamma 67.10(2)
_cell_formula_units_Z 4
_cell_length_a 9.431(2)
_cell_length_b 10.307(2)
_cell_length_c 8.2910(10)
_cell_measurement_reflns_used 25
_cell_measurement_temperature 296
_cell_measurement_theta_max 15.0
_cell_measurement_theta_min 14.3
_cell_volume 662.0(2)
_computing_cell_refinement 'MSC/AFC Diffractometer Control Software'
_computing_data_collection
;
MSC/AFC Diffractometer Control Software (Molecular Structure Corporation &
Rigaku, 1999a)
;
_computing_data_reduction 'TEXSAN ((Molecular Structure Corporation & Rigaku, 1999b)'
_computing_molecular_graphics 'ORTEPII (Johnson, 1976)'
_computing_publication_material TEXSAN
_computing_structure_refinement 'SHELXL97 (Sheldrick, 1997)'
_computing_structure_solution 'SIR88 (Burla et al., 1989) and DIRDIF94 (Beurskens et al., 1994)'
_diffrn_measured_fraction_theta_full 1.000
_diffrn_measured_fraction_theta_max 1.000
_diffrn_measurement_device_type 'Rigaku AFC-5R'
_diffrn_measurement_method \w-2\q
_diffrn_radiation_type MoK\a
_diffrn_radiation_wavelength .7107
_diffrn_reflns_av_R_equivalents .020
_diffrn_reflns_limit_h_max 12
_diffrn_reflns_limit_h_min 0
_diffrn_reflns_limit_k_max 13
_diffrn_reflns_limit_k_min -12
_diffrn_reflns_limit_l_max 9
_diffrn_reflns_limit_l_min -10
_diffrn_reflns_number 3221
_diffrn_reflns_theta_full 27.5
_diffrn_reflns_theta_max 27.5
_diffrn_standards_decay_% 1.0
_diffrn_standards_interval_count 150
_diffrn_standards_number 3
_exptl_absorpt_coefficient_mu .129
_exptl_absorpt_correction_type none
_exptl_crystal_colour 'light brown'
_exptl_crystal_density_diffrn 1.546
_exptl_crystal_density_method 'not measured'
_exptl_crystal_description plate
_exptl_crystal_F_000 320
_exptl_crystal_size_max .30
_exptl_crystal_size_mid .20
_exptl_crystal_size_min .10
_refine_diff_density_max .26
_refine_diff_density_min -.26
_refine_ls_extinction_coef none
_refine_ls_extinction_method SHELXL97
_refine_ls_goodness_of_fit_ref 1.07
_refine_ls_hydrogen_treatment noref
_refine_ls_number_parameters 199
_refine_ls_number_reflns 1763
_refine_ls_R_factor_gt .044
_refine_ls_shift/su_max <0.001
_refine_ls_structure_factor_coef Fsqd
_refine_ls_weighting_details 'w = 1/[\s^2^(Fo^2^) + (0.1P)^2^] where P = (Fo^2^+2Fc^2^)/3'
_refine_ls_weighting_scheme calc
_refine_ls_wR_factor_ref .175
_reflns_number_gt 1763
_reflns_number_total 3037
_reflns_threshold_expression I>2\s(I)
_cod_data_source_file tk6035.cif
_cod_data_source_block I
_cod_database_code 2200756

loop_
_symmetry_equiv_pos_as_xyz
x,y,z
-x,-y,-z

loop_
_atom_site_label
_atom_site_fract_x
_atom_site_fract_y
_atom_site_fract_z
_atom_site_U_iso_or_equiv
_atom_site_adp_type
_atom_site_calc_flag
_atom_site_refinement_flags
_atom_site_occupancy
_atom_site_disorder_assembly
_atom_site_disorder_group
_atom_site_type_symbol
O1 .0186(2) .5143(2) .2991(2) .0507(5) Uani d . 1.00 . . O
O2 .2021(2) .4296(2) .5401(2) .0468(5) Uani d . 1.00 . . O
O3 .5067(2) .3084(2) .5433(2) .0452(5) Uani d . 1.00 . . O
O4 .7254(2) .2519(2) .3772(2) .0502(5) Uani d . 1.00 . . O
O5 1.1566(2) .1113(2) -.3088(2) .0573(6) Uani d . 1.00 . . O
O6 .9101(2) .1966(2) -.2777(2) .0478(5) Uani d . 1.00 . . O
O7 .8820(2) .2281(2) .0372(2) .0417(4) Uani d . 1.00 . . O
O8 1.0278(2) .1671(2) .3654(2) .0500(5) Uani d . 1.00 . . O
C1 .2881(3) .4160(3) .3002(3) .0359(5) Uani d . 1.00 . . C
C2 .4500(3) .3474(2) .3829(3) .0330(5) Uani d . 1.00 . . C
C3 .5647(3) .3157(3) .2977(3) .0366(5) Uani d . 1.00 . . C
C4 .5190(3) .3485(3) .1332(3) .0444(6) Uani d . 1.00 . . C
C5 .3584(3) .4144(3) .0505(3) .0474(6) Uani d . 1.00 . . C
C6 .2432(3) .4484(3) .1325(3) .0421(6) Uani d . 1.00 . . C
C7 .1670(3) .4539(3) .3904(3) .0386(5) Uani d . 1.00 . . C
C8 1.1353(3) .1117(2) -.0369(3) .0327(5) Uani d . 1.00 . . C
C9 1.0423(2) .1556(2) .0786(3) .0307(5) Uani d . 1.00 . . C
C10 1.1170(3) .1240(3) .2497(3) .0339(5) Uani d . 1.00 . . C
C11 1.2781(3) .0504(3) .3034(3) .0441(6) Uani d . 1.00 . . C
C12 1.3695(3) .0070(3) .1889(3) .0457(6) Uani d . 1.00 . . C
C13 1.2987(3) .0377(3) .0198(3) .0396(5) Uani d . 1.00 . . C
C14 1.0555(3) .1442(3) -.2170(3) .0357(5) Uani d . 1.00 . . C
H1 -.0485 .5262 .3493 .0625 Uiso calc . 1.00 . . H
H2 .4119 .3396 .5836 .0625 Uiso calc . 1.00 . . H
H3 .7397 .2428 .4847 .0625 Uiso calc . 1.00 . . H
H4 .5950 .3253 .0766 .0513 Uiso calc . 1.00 . . H
H5 .3286 .4363 -.0591 .0552 Uiso calc . 1.00 . . H
H6 .1370 .4916 .0768 .0505 Uiso calc . 1.00 . . H
H7 1.1131 .1305 -.4106 .0625 Uiso calc . 1.00 . . H
H8 .8468 .2330 -.0687 .0612 Uiso calc . 1.00 . . H
H9 .9314 .1886 .3087 .0744 Uiso calc . 1.00 . . H
H10 1.3246 .0280 .4147 .0515 Uiso calc . 1.00 . . H
H11 1.4781 -.0420 .2260 .0539 Uiso calc . 1.00 . . H
H12 1.3615 .0102 -.0547 .0467 Uiso calc . 1.00 . . H

loop_
_atom_site_aniso_label
_atom_site_aniso_U_11
_atom_site_aniso_U_22
_atom_site_aniso_U_33
_atom_site_aniso_U_12
_atom_site_aniso_U_13
_atom_site_aniso_U_23
O1 .0286(9) .0760(10) .0500(10) -.0069(8) .0162(8) .0223(9)
O2 .0335(9) .0680(10) .0443(10) -.0083(8) .0188(8) .0185(8)
O3 .0364(9) .0640(10) .0387(9) -.0054(8) .0152(7) .0219(8)
O4 .0306(9) .0760(10) .0425(10) .0023(9) .0163(8) .0260(9)
O5 .0480(10) .094(2) .0362(9) -.0050(10) .0222(8) .0289(10)
O6 .0420(10) .0660(10) .0350(9) -.0055(9) .0106(7) .0246(8)
O7 .0303(8) .0590(10) .0366(9) -.0011(7) .0152(7) .0192(8)
O8 .0373(9) .0880(10) .0295(8) -.0085(9) .0170(7) .0217(8)
C1 .0300(10) .0410(10) .0380(10) -.0091(9) .0140(9) .0065(10)
C2 .0320(10) .0380(10) .0300(10) -.0088(9) .0127(9) .0067(9)
C3 .0290(10) .0440(10) .0380(10) -.0070(10) .0138(9) .0096(10)
C4 .0400(10) .058(2) .0410(10) -.0080(10) .0220(10) .0130(10)
C5 .0400(10) .067(2) .0360(10) -.0080(10) .0120(10) .0190(10)
C6 .0310(10) .0520(10) .0430(10) -.0080(10) .0110(10) .0160(10)
C7 .0320(10) .0420(10) .0420(10) -.0093(10) .0160(10) .0070(10)
C8 .0350(10) .0420(10) .0245(10) -.0105(10) .0119(9) .0093(9)
C9 .0260(10) .0400(10) .0290(10) -.0095(9) .0107(8) .0081(9)
C10 .0300(10) .0490(10) .0280(10) -.0112(10) .0133(9) .0093(9)
C11 .0370(10) .068(2) .0290(10) -.0090(10) .0102(9) .0190(10)
C12 .0250(10) .072(2) .0360(10) -.0050(10) .0091(9) .0180(10)
C13 .0320(10) .057(2) .0340(10) -.0090(10) .0168(10) .0110(10)
C14 .0370(10) .0440(10) .0300(10) -.0071(10) .0155(9) .0118(9)

loop_
_atom_type_symbol
_atom_type_description
_atom_type_scat_dispersion_real
_atom_type_scat_dispersion_imag
_atom_type_scat_source
C C .003 .002
;International Tables for Crystallography
(1992, Vol. C, Tables 4.2.6.8 and 6.1.1.4)
;
H H .000 .000
;International Tables for Crystallography
(1992, Vol. C, Table 6.1.1.4)
;
O O .011 .006
;International Tables for Crystallography
(1992, Vol. C, Tables 4.2.6.8 and 6.1.1.4)
;

loop_
_geom_angle_atom_site_label_1
_geom_angle_atom_site_label_2
_geom_angle_atom_site_label_3
_geom_angle_site_symmetry_2
_geom_angle_site_symmetry_3
_geom_angle
_geom_angle_publ_flag
C7 O1 H1 1_555 1_555 111.9 no
C2 O3 H2 1_555 1_555 105.2 no
C3 O4 H3 1_555 1_555 109.8 no
C14 O5 H7 1_555 1_555 114.8 no
C9 O7 H8 1_555 1_555 109.4 no
C10 O8 H9 1_555 1_555 109.4 no
C2 C1 C6 1_555 1_555 119.7(3) yes
C2 C1 C7 1_555 1_555 119.6(2) yes
C6 C1 C7 1_555 1_555 120.7(2) yes
O3 C2 C1 1_555 1_555 124.7(3) yes
O3 C2 C3 1_555 1_555 116.3(2) yes
C1 C2 C3 1_555 1_555 119.0(2) yes
O4 C3 C2 1_555 1_555 120.6(2) yes
O4 C3 C4 1_555 1_555 118.7(3) yes
C2 C3 C4 1_555 1_555 120.7(2) yes
C3 C4 C5 1_555 1_555 120.2(3) yes
C3 C4 H4 1_555 1_555 120.2 no
C5 C4 H4 1_555 1_555 119.6 no
C4 C5 C6 1_555 1_555 120.3(3) yes
C4 C5 H5 1_555 1_555 119.8 no
C6 C5 H5 1_555 1_555 119.9 no
C1 C6 C5 1_555 1_555 120.1(2) yes
C1 C6 H6 1_555 1_555 119.9 no
C5 C6 H6 1_555 1_555 120.0 no
O1 C7 O2 1_555 1_555 122.7(3) yes
O1 C7 C1 1_555 1_555 114.6(2) yes
O2 C7 C1 1_555 1_555 122.7(2) yes
C9 C8 C13 1_555 1_555 119.7(2) yes
C9 C8 C14 1_555 1_555 118.5(2) yes
C13 C8 C14 1_555 1_555 121.8(2) yes
O7 C9 C8 1_555 1_555 124.7(2) yes
O7 C9 C10 1_555 1_555 116.5(2) yes
C8 C9 C10 1_555 1_555 118.8(2) yes
O8 C10 C9 1_555 1_555 119.6(2) yes
O8 C10 C11 1_555 1_555 119.6(2) yes
C9 C10 C11 1_555 1_555 120.8(2) yes
C10 C11 C12 1_555 1_555 120.2(2) yes
C10 C11 H10 1_555 1_555 119.7 no
C12 C11 H10 1_555 1_555 120.0 no
C11 C12 C13 1_555 1_555 120.0(2) yes
C11 C12 H11 1_555 1_555 119.9 no
C13 C12 H11 1_555 1_555 120.1 no
C8 C13 C12 1_555 1_555 120.4(3) yes
C8 C13 H12 1_555 1_555 120.3 no
C12 C13 H12 1_555 1_555 119.3 no
O5 C14 O6 1_555 1_555 122.6(2) yes
O5 C14 C8 1_555 1_555 113.8(2) yes
O6 C14 C8 1_555 1_555 123.6(3) yes

loop_
_geom_bond_atom_site_label_1
_geom_bond_atom_site_label_2
_geom_bond_site_symmetry_1
_geom_bond_site_symmetry_2
_geom_bond_distance
_geom_bond_publ_flag
O1 C7 . . 1.310(2) yes
O1 H1 . . .839 no
O2 C7 . . 1.238(4) yes
O3 C2 . . 1.359(3) yes
O3 H2 . . .978 no
O4 C3 . . 1.372(2) yes
O4 H3 . . .879 no
O5 C14 . . 1.325(4) yes
O5 H7 . . .833 no
O6 C14 . . 1.217(3) yes
O7 C9 . . 1.357(2) yes
O7 H8 . . .816 no
O8 C10 . . 1.375(3) yes
O8 H9 . . .817 no
C1 C2 . . 1.398(3) yes
C1 C6 . . 1.401(4) yes
C1 C7 . . 1.468(4) yes
C2 C3 . . 1.399(4) yes
C3 C4 . . 1.375(4) yes
C4 C5 . . 1.382(3) yes
C4 H4 . . .922 no
C5 C6 . . 1.378(4) yes
C5 H5 . . .918 no
C6 H6 . . .915 no
C8 C9 . . 1.399(4) yes
C8 C13 . . 1.389(3) yes
C8 C14 . . 1.468(3) yes
C9 C10 . . 1.397(3) yes
C10 C11 . . 1.369(3) yes
C11 C12 . . 1.382(4) yes
C11 H10 . . .916 no
C12 C13 . . 1.379(4) yes
C12 H11 . . .922 no
C13 H12 . . .924 no

loop_
_geom_contact_atom_site_label_1
_geom_contact_atom_site_label_2
_geom_contact_distance
_geom_contact_site_symmetry_2
O1 O2 2.685(3) 2_566
O1 O7 3.367(3) 1_455
O1 O6 3.374(4) 2_665
O1 C9 3.473(3) 1_455
O1 C6 3.485(3) 2_565
O1 O8 3.498(2) 2_666
O1 C7 3.521(4) 2_566
O1 O5 3.543(3) 2_665
O1 C14 3.564(4) 2_665
O1 C5 3.567(3) 2_565
O2 O8 3.309(3) 1_455
O2 O2 3.377(3) 2_566
O2 C10 3.393(3) 1_455
O2 O4 3.394(3) 2_666
O2 C7 3.431(3) 2_566
O3 O6 3.352(2) 1_556
O3 C3 3.513(3) 2_666
O3 C2 3.541(3) 2_666
O4 O6 2.809(2) 1_556
O4 C7 3.271(3) 2_666
O4 O5 3.372(3) 2_755
O4 C1 3.532(3) 2_666
O4 C13 3.592(3) 2_755
O5 O8 2.645(3) 1_554
O5 C10 3.571(3) 1_554
O6 C6 3.340(3) 2_665
O6 O8 3.415(3) 2_755
O6 O8 3.441(3) 1_554
O6 C10 3.504(4) 2_755
O6 C11 3.537(4) 2_755
O7 C13 3.567(4) 2_755
O7 C8 3.569(4) 2_755
O7 C12 3.572(4) 2_755
O7 C9 3.577(3) 2_755
O7 C11 3.580(3) 2_755
O7 C10 3.583(3) 2_755
O8 C14 3.297(4) 2_755
O8 C14 3.450(3) 1_556
O8 C8 3.561(3) 2_755
O8 C7 3.589(4) 1_655
C2 C2 3.339(5) 2_666
C2 C3 3.554(3) 2_666
C2 C12 3.557(4) 1_455
C7 C10 3.346(4) 1_455
C7 C9 3.518(3) 1_455
C8 C10 3.581(4) 2_755
C9 C9 3.298(5) 2_755
C9 C10 3.551(3) 2_755

loop_
_geom_hbond_atom_site_label_D
_geom_hbond_atom_site_label_H
_geom_hbond_atom_site_label_A
_geom_hbond_site_symmetry_A
_geom_hbond_distance_DH
_geom_hbond_distance_HA
_geom_hbond_distance_DA
_geom_hbond_angle_DHA
_geom_hbond_publ_flag
O4 H3 O3 1_555 .88 2.24 2.700(3) 113 yes
O3 H2 O2 1_555 .98 1.77 2.642(2) 147 yes
O8 H9 O7 1_555 .82 2.26 2.682(2) 113 yes
O7 H8 O6 1_555 .82 1.93 2.625(2) 143 yes
O1 H1 O2 2_566 .84 1.85 2.685(3) 175 yes
O5 H7 O8 1_554 .83 1.81 2.645(2) 177 yes
O4 H3 O6 1_556 .88 2.05 2.809(2) 144 yes
O8 H9 O4 1_555 .82 2.04 2.670(2) 134 yes

loop_
_geom_torsion_atom_site_label_1
_geom_torsion_atom_site_label_2
_geom_torsion_atom_site_label_3
_geom_torsion_atom_site_label_4
_geom_torsion_site_symmetry_1
_geom_torsion_site_symmetry_2
_geom_torsion_site_symmetry_3
_geom_torsion_site_symmetry_4
_geom_torsion
_geom_torsion_publ_flag
O1 C7 C1 C2 1_555 1_555 1_555 1_555 -178.3(2) yes
O1 C7 C1 C6 1_555 1_555 1_555 1_555 2.0(4) yes
O2 C7 C1 C2 1_555 1_555 1_555 1_555 1.1(4) yes
O2 C7 C1 C6 1_555 1_555 1_555 1_555 -178.6(3) yes
O3 C2 C1 C6 1_555 1_555 1_555 1_555 -178.7(2) yes
O3 C2 C1 C7 1_555 1_555 1_555 1_555 1.6(4) yes
O3 C2 C3 O4 1_555 1_555 1_555 1_555 -1.6(3) yes
O3 C2 C3 C4 1_555 1_555 1_555 1_555 178.8(2) yes
O4 C3 C2 C1 1_555 1_555 1_555 1_555 178.3(2) yes
O4 C3 C4 C5 1_555 1_555 1_555 1_555 -179.2(2) yes
O5 C14 C8 C9 1_555 1_555 1_555 1_555 173.6(2) yes
O5 C14 C8 C13 1_555 1_555 1_555 1_555 -7.2(4) yes
O6 C14 C8 C9 1_555 1_555 1_555 1_555 -6.3(4) yes
O6 C14 C8 C13 1_555 1_555 1_555 1_555 172.9(3) yes
O7 C9 C8 C13 1_555 1_555 1_555 1_555 -179.9(2) yes
O7 C9 C8 C14 1_555 1_555 1_555 1_555 -.7(4) yes
O7 C9 C10 O8 1_555 1_555 1_555 1_555 -.3(4) yes
O7 C9 C10 C11 1_555 1_555 1_555 1_555 179.6(2) yes
O8 C10 C9 C8 1_555 1_555 1_555 1_555 179.6(2) yes
O8 C10 C11 C12 1_555 1_555 1_555 1_555 -179.7(3) yes
C1 C2 C3 C4 1_555 1_555 1_555 1_555 -1.3(4) yes
C1 C6 C5 C4 1_555 1_555 1_555 1_555 -.2(4) yes
C2 C1 C6 C5 1_555 1_555 1_555 1_555 -.7(4) yes
C2 C3 C4 C5 1_555 1_555 1_555 1_555 .4(4) yes
C3 C2 C1 C6 1_555 1_555 1_555 1_555 1.5(4) yes
C3 C2 C1 C7 1_555 1_555 1_555 1_555 -178.2(2) yes
C3 C4 C5 C6 1_555 1_555 1_555 1_555 .4(4) yes
C5 C6 C1 C7 1_555 1_555 1_555 1_555 179.0(3) yes
C8 C9 C10 C11 1_555 1_555 1_555 1_555 -.5(4) yes
C8 C13 C12 C11 1_555 1_555 1_555 1_555 -.3(4) yes
C9 C8 C13 C12 1_555 1_555 1_555 1_555 .1(4) yes
C9 C10 C11 C12 1_555 1_555 1_555 1_555 .4(4) yes
C10 C9 C8 C13 1_555 1_555 1_555 1_555 .3(4) yes
C10 C9 C8 C14 1_555 1_555 1_555 1_555 179.5(2) yes
C10 C11 C12 C13 1_555 1_555 1_555 1_555 .0(5) yes
C12 C13 C8 C14 1_555 1_555 1_555 1_555 -179.1(3) yes

loop_
_cod_related_entry_id
_cod_related_entry_database
_cod_related_entry_code
1 ChemSpider 18
